data_1506017
loop_
_publ_author_name
'Nii, Keiji'
'Tagami, Keiko'
'Matsuoka, Keisuke'
'Munakata, Tatsuo'
'Ooi, Takashi'
'Kusumi, Takenori'

_publ_section_title
;
 Unusual transannular cyclization products of sarcophytoxide, a
 14-membered marine cembranoid: anomalous stereochemistry of
 epoxide-ketone rearrangement.
;
_journal_issue 14
_journal_name_full 'Organic letters'
_journal_page_first 2957
_journal_page_last 2960
_journal_paper_doi 10.1021/ol0608404
_journal_volume 8
_journal_year 2006
_chemical_absolute_configuration syn
_chemical_formula_moiety 'C20 H30 O2 '
_chemical_formula_sum 'C20 H30 O2'
_chemical_formula_weight 302.44
_chemical_melting_point 363
_chemical_name_common '2S,3Z,8R-7-Oxo-deepoxysarcophytoxide '
_space_group_IT_number 4
_symmetry_cell_setting monoclinic
_symmetry_Int_Tables_number 4
_symmetry_space_group_name_Hall 'P 2yb'
_symmetry_space_group_name_H-M 'P 1 21 1'
_cell_angle_alpha 90
_cell_angle_beta 93.41(3)
_cell_angle_gamma 90
_cell_formula_units_Z 2
_cell_length_a 4.928(2)
_cell_length_b 16.368(6)
_cell_length_c 10.973(4)
_cell_measurement_reflns_used 7174
_cell_measurement_temperature 123.1
_cell_measurement_theta_max 27.5
_cell_measurement_theta_min 3.1
_cell_volume 883.5(6)
_computing_cell_refinement PROCESS-AUTO
_computing_data_collection PROCESS-AUTO
_computing_data_reduction CrystalStructure
_computing_publication_material 'CrystalStructure 3.6.0'
_computing_structure_refinement CRYSTALS
_computing_structure_solution SIR97
_diffrn_detector_area_resol_mean 10.00
_diffrn_measured_fraction_theta_full 0.9976
_diffrn_measured_fraction_theta_max 0.9976
_diffrn_measurement_device_type 'Rigaku RAXIS-RAPID'
_diffrn_measurement_method \w
_diffrn_radiation_type 'Mo K\a'
_diffrn_radiation_wavelength 0.7107
_diffrn_reflns_av_R_equivalents 0.072
_diffrn_reflns_limit_h_max 6
_diffrn_reflns_limit_h_min -6
_diffrn_reflns_limit_k_max 20
_diffrn_reflns_limit_k_min -21
_diffrn_reflns_limit_l_max 14
_diffrn_reflns_limit_l_min -13
_diffrn_reflns_number 8466
_diffrn_reflns_theta_full 27.48
_diffrn_reflns_theta_max 27.48
_exptl_absorpt_coefficient_mu 0.071
_exptl_absorpt_correction_type none
_exptl_crystal_colour colorless
_exptl_crystal_density_diffrn 1.137
_exptl_crystal_density_method 'not measured'
_exptl_crystal_description platelet
_exptl_crystal_F_000 332.00
_exptl_crystal_size_max 0.60
_exptl_crystal_size_mid 0.30
_exptl_crystal_size_min 0.05
_refine_diff_density_max 0.35
_refine_diff_density_min -0.33
_refine_ls_extinction_method none
_refine_ls_goodness_of_fit_ref 1.001
_refine_ls_hydrogen_treatment refall
_refine_ls_number_parameters 229
_refine_ls_number_reflns 2101
_refine_ls_R_factor_gt 0.0380
_refine_ls_shift/su_max 0.0000
_refine_ls_structure_factor_coef Fsqd
_refine_ls_weighting_details 'w = 1/[0.6050\s(Fo^2^)]/(4Fo^2^)'
_refine_ls_weighting_scheme calc
_refine_ls_wR_factor_ref 0.0560
_reflns_number_gt 1195
_reflns_number_total 2101
_reflns_threshold_expression F^2^>2.0\s(F^2^)
_cod_data_source_file ol0608404si20060407_025333.cif
_cod_data_source_block '_compound6'
_cod_depositor_comments
;
The following automatic conversions were performed:

'_chemical_absolute_configuration' value 'syn ' changed to 'syn'
according to /home/saulius/struct/CIF-dictionaries/cif_core.dic
dictionary named 'cif_core.dic' version 2.4.1 from 2010-06-29.

Automatic conversion script
Id: cif_fix_values 1715 2011-07-08 13:25:40Z adriana 
;
_cod_original_formula_sum 'C20 H30 O2 '
_cod_database_code 1506017

loop_
_symmetry_equiv_pos_site_id
_symmetry_equiv_pos_as_xyz
1 +X,+Y,+Z
2 -X,1/2+Y,-Z

loop_
_atom_site_label
_atom_site_type_symbol
_atom_site_fract_x
_atom_site_fract_y
_atom_site_fract_z
_atom_site_U_iso_or_equiv
_atom_site_adp_type
_atom_site_occupancy
_atom_site_symmetry_multiplicity
_atom_site_calc_flag
_atom_site_refinement_flags
O(1) O -0.2147(4) 0.2582(1) 0.5217(2) 0.0375(6) Uani 1.00 1 d .
O(2) O 0.0155(4) 0.1321(1) 1.0854(2) 0.0401(7) Uani 1.00 1 d .
C(3) C 0.4017(6) 0.4625(1) 1.0014(3) 0.0376(9) Uani 1.00 1 d .
C(4) C 0.2599(6) 0.1459(2) 0.7193(2) 0.0285(8) Uani 1.00 1 d .
C(5) C -0.0531(6) 0.2597(2) 0.6362(2) 0.0317(9) Uani 1.00 1 d .
C(6) C 0.4027(6) 0.1964(2) 1.1839(2) 0.0307(8) Uani 1.00 1 d .
C(7) C -0.2454(6) 0.3397(2) 0.4753(3) 0.0363(9) Uani 1.00 1 d .
C(8) C 0.4827(6) 0.0858(2) 0.6949(3) 0.0370(9) Uani 1.00 1 d .
C(9) C 0.1820(6) 0.3989(2) 0.9864(3) 0.0292(8) Uani 1.00 1 d .
C(10) C 0.1661(6) 0.1968(1) 0.6321(2) 0.0305(8) Uani 1.00 1 d .
C(11) C 0.1552(6) 0.1411(2) 0.8451(2) 0.0305(8) Uani 1.00 1 d .
C(12) C 0.0506(6) 0.3463(2) 0.6463(2) 0.0287(8) Uani 1.00 1 d .
C(13) C -0.0508(6) 0.3910(2) 0.5541(2) 0.0322(8) Uani 1.00 1 d .
C(14) C 0.2221(6) 0.3727(1) 0.7562(2) 0.0306(8) Uani 1.00 1 d .
C(15) C 0.3515(6) 0.1718(2) 0.9488(2) 0.0287(8) Uani 1.00 1 d .
C(16) C 0.2407(6) 0.2584(2) 1.2566(2) 0.0351(9) Uani 1.00 1 d .
C(17) C 0.0385(6) 0.3950(2) 0.8616(2) 0.0319(9) Uani 1.00 1 d .
C(18) C -0.0079(7) 0.4792(2) 0.5273(3) 0.044(1) Uani 1.00 1 d .
C(19) C 0.2374(6) 0.1649(2) 1.0735(2) 0.0307(9) Uani 1.00 1 d .
C(20) C 0.1089(6) 0.3507(2) 1.0757(3) 0.0335(9) Uani 1.00 1 d .
C(21) C 0.4891(7) 0.1238(2) 1.2654(3) 0.041(1) Uani 1.00 1 d .
C(22) C 0.2366(6) 0.3454(2) 1.2034(2) 0.0364(9) Uani 1.00 1 d .
H(1) H -0.1651 0.2482 0.7017 0.037 Uiso 1.00 1 c R
H(2) H 0.5610 0.2226 1.1576 0.037 Uiso 1.00 1 c R
H(3) H -0.2009 0.3420 0.3923 0.044 Uiso 1.00 1 c R
H(4) H -0.4266 0.3582 0.4820 0.044 Uiso 1.00 1 c R
H(5) H 0.2481 0.1920 0.5562 0.037 Uiso 1.00 1 c R
H(6) H -0.0061 0.1728 0.8453 0.036 Uiso 1.00 1 c R
H(7) H 0.1136 0.0856 0.8614 0.036 Uiso 1.00 1 c R
H(8) H 0.3412 0.3295 0.7816 0.037 Uiso 1.00 1 c R
H(9) H 0.3257 0.4193 0.7362 0.037 Uiso 1.00 1 c R
H(10) H 0.5141 0.1406 0.9490 0.034 Uiso 1.00 1 c R
H(11) H 0.3917 0.2276 0.9341 0.034 Uiso 1.00 1 c R
H(12) H 0.0585 0.2395 1.2573 0.042 Uiso 1.00 1 c R
H(13) H 0.3184 0.2607 1.3378 0.042 Uiso 1.00 1 c R
H(14) H -0.1005 0.3549 0.8636 0.038 Uiso 1.00 1 c R
H(15) H -0.0410 0.4469 0.8443 0.038 Uiso 1.00 1 c R
H(16) H -0.0415 0.3157 1.0567 0.040 Uiso 1.00 1 c R
H(17) H 0.1373 0.3796 1.2548 0.044 Uiso 1.00 1 c R
H(18) H 0.4188 0.3643 1.2029 0.044 Uiso 1.00 1 c R
H(19) H 0.6256 0.0905 0.7566 0.044 Uiso 1.00 1 c R
H(20) H 0.4103 0.0321 0.6953 0.044 Uiso 1.00 1 c R
H(21) H 0.5516 0.0972 0.6177 0.044 Uiso 1.00 1 c R
H(22) H 0.5947 0.1428 1.3349 0.049 Uiso 1.00 1 c R
H(23) H 0.3318 0.0967 1.2909 0.049 Uiso 1.00 1 c R
H(24) H 0.5938 0.0867 1.2210 0.049 Uiso 1.00 1 c R
H(25) H 0.4805 0.4609 1.0825 0.045 Uiso 1.00 1 c R
H(26) H 0.5380 0.4524 0.9456 0.046 Uiso 1.00 1 c R
H(27) H 0.3247 0.5150 0.9857 0.045 Uiso 1.00 1 c R
H(28) H 0.0358 0.4859 0.4447 0.052 Uiso 1.00 1 c R
H(29) H -0.1696 0.5086 0.5410 0.052 Uiso 1.00 1 c R
H(30) H 0.1368 0.4995 0.5798 0.052 Uiso 1.00 1 c R

loop_
_atom_site_aniso_label
_atom_site_aniso_U_11
_atom_site_aniso_U_22
_atom_site_aniso_U_33
_atom_site_aniso_U_12
_atom_site_aniso_U_13
_atom_site_aniso_U_23
O(1) 0.042(1) 0.034(1) 0.035(1) -0.005(1) -0.010(1) 0.001(1)
O(2) 0.038(1) 0.048(1) 0.035(1) -0.013(1) 0.006(1) -0.004(1)
C(3) 0.051(2) 0.030(2) 0.032(2) 0.001(2) 0.003(2) 0.001(1)
C(4) 0.030(2) 0.027(2) 0.029(2) -0.004(1) 0.001(1) -0.005(1)
C(5) 0.032(2) 0.037(2) 0.025(2) -0.004(2) -0.004(1) 0.000(1)
C(6) 0.034(2) 0.033(2) 0.025(2) -0.005(1) 0.004(1) 0.000(1)
C(7) 0.038(2) 0.039(2) 0.032(2) 0.002(2) 0.004(1) -0.001(2)
C(8) 0.042(2) 0.034(2) 0.034(2) 0.001(2) -0.002(2) -0.005(1)
C(9) 0.034(2) 0.024(2) 0.029(2) 0.007(1) 0.000(1) 0.000(1)
C(10) 0.036(2) 0.028(2) 0.028(2) -0.004(1) 0.006(1) -0.005(1)
C(11) 0.033(2) 0.029(2) 0.029(2) 0.000(1) -0.001(1) -0.001(1)
C(12) 0.030(2) 0.030(2) 0.025(2) 0.001(1) 0.002(1) -0.004(1)
C(13) 0.036(2) 0.032(2) 0.029(2) 0.000(1) 0.004(1) -0.002(1)
C(14) 0.037(2) 0.028(2) 0.028(2) -0.001(1) 0.001(1) 0.000(1)
C(15) 0.033(2) 0.029(2) 0.023(1) 0.002(1) 0.001(1) -0.001(1)
C(16) 0.043(2) 0.034(2) 0.028(2) -0.007(2) -0.000(1) -0.003(1)
C(17) 0.035(2) 0.029(2) 0.031(2) -0.000(2) -0.000(1) 0.001(1)
C(18) 0.054(2) 0.036(2) 0.040(2) 0.004(2) -0.001(2) -0.000(1)
C(19) 0.041(2) 0.024(2) 0.027(2) 0.001(1) 0.001(1) -0.001(1)
C(20) 0.041(2) 0.030(2) 0.029(2) 0.001(2) -0.003(1) -0.003(1)
C(21) 0.047(2) 0.041(2) 0.035(2) 0.001(2) 0.003(2) 0.000(2)
C(22) 0.048(2) 0.035(2) 0.026(2) -0.003(2) 0.001(1) -0.003(1)

loop_
_atom_type_symbol
_atom_type_description
_atom_type_scat_dispersion_real
_atom_type_scat_dispersion_imag
_atom_type_scat_source
C C 0.003 0.002
;
International Tables for Crystallography
(1992, Vol. C, Tables 4.2.6.8 and 6.1.1.4)
;
H H 0.000 0.000
;
International Tables for Crystallography
(1992, Vol. C, Table 6.1.1.4)
;
O O 0.011 0.006
;
International Tables for Crystallography
(1992, Vol. C, Tables 4.2.6.8 and 6.1.1.4)
;

loop_
_geom_angle_atom_site_label_1
_geom_angle_atom_site_label_2
_geom_angle_atom_site_label_3
_geom_angle
C(7) O(1) C(5) 109.6(2)
O(1) C(5) C(10) 108.9(2)
O(1) C(5) C(12) 104.2(2)
O(1) C(7) C(13) 105.3(2)
O(2) C(19) C(6) 120.2(2)
O(2) C(19) C(15) 120.5(2)
C(3) C(9) C(17) 115.2(2)
C(3) C(9) C(20) 123.9(3)
C(10) C(4) C(8) 120.3(3)
C(11) C(4) C(8) 114.9(2)
C(4) C(10) C(5) 129.1(3)
C(11) C(4) C(10) 124.7(3)
C(4) C(11) C(15) 115.3(2)
C(12) C(5) C(10) 114.0(2)
C(5) C(12) C(13) 110.7(2)
C(5) C(12) C(14) 120.3(2)
C(19) C(6) C(16) 111.6(2)
C(21) C(6) C(16) 110.1(2)
C(6) C(16) C(22) 114.1(2)
C(6) C(19) C(15) 119.2(2)
C(21) C(6) C(19) 108.7(2)
C(7) C(13) C(12) 109.2(2)
C(7) C(13) C(18) 121.2(2)
C(9) C(17) C(14) 115.1(2)
C(20) C(9) C(17) 120.9(3)
C(9) C(20) C(22) 127.3(3)
C(11) C(15) C(19) 113.2(2)
C(14) C(12) C(13) 128.8(3)
C(12) C(13) C(18) 129.5(3)
C(12) C(14) C(17) 110.0(2)
C(16) C(22) C(20) 113.7(2)
O(1) C(5) H(1) 109.8254
O(1) C(7) H(3) 110.6920
O(1) C(7) H(4) 110.4208
H(25) C(3) C(9) 109.5274
H(26) C(3) C(9) 109.8851
H(27) C(3) C(9) 109.1443
H(26) C(3) H(25) 109.4740
H(27) C(3) H(25) 109.4338
H(27) C(3) H(26) 109.3616
C(4) C(8) H(19) 109.7351
C(4) C(8) H(20) 108.9522
C(4) C(8) H(21) 109.4407
C(4) C(10) H(5) 115.5217
C(4) C(11) H(6) 107.8182
C(4) C(11) H(7) 108.1729
H(1) C(5) C(10) 109.8565
C(5) C(10) H(5) 115.4106
H(1) C(5) C(12) 109.8701
H(2) C(6) C(16) 108.7367
C(6) C(16) H(12) 108.0041
C(6) C(16) H(13) 108.6018
H(2) C(6) C(19) 108.8648
H(2) C(6) C(21) 108.7857
C(6) C(21) H(23) 109.3484
C(6) C(21) H(24) 109.7368
C(6) C(21) H(22) 109.5920
H(3) C(7) C(13) 110.5922
H(4) C(7) C(13) 110.2840
H(4) C(7) H(3) 109.4614
H(20) C(8) H(19) 109.4648
H(21) C(8) H(19) 109.3252
H(21) C(8) H(20) 109.9100
C(9) C(17) H(14) 107.9667
C(9) C(17) H(15) 108.0011
C(9) C(20) H(16) 116.0826
H(6) C(11) C(15) 108.0548
H(7) C(11) C(15) 107.9279
C(11) C(15) H(10) 108.6723
C(11) C(15) H(11) 108.5457
H(7) C(11) H(6) 109.4619
C(12) C(14) H(8) 109.3265
C(12) C(14) H(9) 109.4186
C(13) C(18) H(28) 110.0319
C(13) C(18) H(29) 109.1779
C(13) C(18) H(30) 109.1981
H(8) C(14) C(17) 109.4684
H(9) C(14) C(17) 109.1440
C(14) C(17) H(14) 107.9430
C(14) C(17) H(15) 108.2482
H(9) C(14) H(8) 109.4576
H(10) C(15) C(19) 108.4116
H(11) C(15) C(19) 108.5116
H(11) C(15) H(10) 109.4577
H(12) C(16) C(22) 108.2339
C(16) C(22) H(17) 108.4641
C(16) C(22) H(18) 108.1724
H(13) C(16) C(22) 108.3457
H(13) C(16) H(12) 109.4575
H(15) C(17) H(14) 109.4557
H(29) C(18) H(28) 109.4752
H(30) C(18) H(28) 109.4774
H(30) C(18) H(29) 109.4652
H(16) C(20) C(22) 116.5780
C(20) C(22) H(17) 108.4429
C(20) C(22) H(18) 108.5712
H(23) C(21) H(22) 109.4683
H(24) C(21) H(22) 109.4112
H(24) C(21) H(23) 109.2699
H(18) C(22) H(17) 109.4600

loop_
_geom_bond_atom_site_label_1
_geom_bond_atom_site_label_2
_geom_bond_distance
O(1) C(5) 1.447(3)
O(1) C(7) 1.431(3)
O(2) C(19) 1.232(4)
C(3) C(9) 1.504(4)
C(4) C(8) 1.509(4)
C(4) C(10) 1.331(4)
C(4) C(11) 1.504(4)
C(5) C(10) 1.495(4)
C(5) C(12) 1.508(4)
C(6) C(16) 1.541(4)
C(6) C(19) 1.510(4)
C(6) C(21) 1.532(4)
C(7) C(13) 1.508(4)
C(9) C(17) 1.506(4)
C(9) C(20) 1.325(4)
C(11) C(15) 1.534(4)
C(12) C(13) 1.322(4)
C(12) C(14) 1.495(4)
C(13) C(18) 1.491(4)
C(14) C(17) 1.553(4)
C(15) C(19) 1.515(4)
C(16) C(22) 1.539(4)
C(20) C(22) 1.504(4)
C(3) H(25) 0.9500
C(3) H(26) 0.9500
C(3) H(27) 0.9500
C(5) H(1) 0.9500
C(6) H(2) 0.9500
C(7) H(3) 0.9500
C(7) H(4) 0.9500
C(8) H(19) 0.9500
C(8) H(20) 0.9500
C(8) H(21) 0.9500
C(10) H(5) 0.9500
C(11) H(6) 0.9500
C(11) H(7) 0.9500
C(14) H(8) 0.9500
C(14) H(9) 0.9500
C(15) H(10) 0.9500
C(15) H(11) 0.9501
C(16) H(12) 0.9500
C(16) H(13) 0.9500
C(17) H(14) 0.9500
C(17) H(15) 0.9500
C(18) H(28) 0.9500
C(18) H(29) 0.9500
C(18) H(30) 0.9500
C(20) H(16) 0.9500
C(21) H(22) 0.9500
C(21) H(23) 0.9500
C(21) H(24) 0.9499
C(22) H(17) 0.9500
C(22) H(18) 0.9500

loop_
_geom_contact_atom_site_label_1
_geom_contact_atom_site_label_2
_geom_contact_distance
_geom_contact_site_symmetry_2
O(1) C(4) 3.599(3) .
O(1) C(10) 3.498(3) 45501
O(1) C(10) 2.394(3) .
O(1) C(12) 2.333(3) .
O(1) C(13) 2.338(3) .
O(2) C(6) 3.433(4) 45501
O(2) C(6) 2.382(3) .
O(2) C(11) 2.768(3) .
O(2) C(15) 3.577(3) 45501
O(2) C(15) 2.389(3) .
O(2) C(16) 2.963(3) .
O(2) C(21) 3.355(4) 45501
O(2) C(21) 2.969(3) .
C(3) C(14) 3.147(4) .
C(3) C(17) 2.541(4) .
C(3) C(20) 2.497(4) .
C(3) C(22) 3.077(4) .
C(4) C(5) 2.553(4) .
C(4) C(12) 3.517(4) .
C(4) C(15) 2.567(4) .
C(5) C(7) 2.352(4) .
C(5) C(11) 3.130(4) .
C(5) C(13) 2.331(4) .
C(5) C(14) 2.604(4) .
C(5) C(17) 3.331(4) .
C(6) O(2) 3.433(4) 65501
C(6) C(15) 2.609(3) .
C(6) C(20) 3.111(4) .
C(6) C(22) 2.586(4) .
C(7) C(10) 3.483(4) .
C(7) C(12) 2.310(4) .
C(7) C(18) 2.614(4) .
C(8) C(10) 2.465(4) .
C(8) C(11) 2.541(4) .
C(8) C(15) 3.221(4) .
C(9) C(14) 2.582(4) .
C(9) C(22) 2.536(4) .
C(10) O(1) 3.498(3) 65501
C(10) C(11) 2.513(4) .
C(10) C(12) 2.519(4) .
C(10) C(13) 3.446(4) .
C(10) C(14) 3.191(4) .
C(10) C(15) 3.564(4) .
C(11) C(19) 2.545(4) .
C(12) C(17) 2.497(4) .
C(12) C(18) 2.546(4) .
C(13) C(14) 2.541(4) .
C(13) C(17) 3.377(4) .
C(14) C(18) 3.208(4) .
C(15) O(2) 3.577(3) 65501
C(15) C(20) 3.485(4) .
C(15) C(21) 3.587(4) .
C(16) C(19) 2.525(4) .
C(16) C(20) 2.548(4) .
C(16) C(21) 2.519(4) .
C(17) C(20) 2.464(4) .
C(19) C(20) 3.108(4) .
C(19) C(21) 2.472(4) .
C(19) C(22) 3.281(4) .
C(21) O(2) 3.355(4) 65501
O(1) H(1) 1.9824 .
O(1) H(3) 1.9780 .
O(1) H(4) 1.9749 .
O(1) H(5) 2.9066 45501
O(1) H(5) 2.5337 .
O(1) H(12) 3.2844 55401
O(1) H(13) 2.9687 45401
O(1) H(13) 3.4062 55401
O(1) H(21) 3.0866 45501
O(1) H(22) 2.9025 45401
O(2) H(2) 2.8362 45501
O(2) H(2) 3.1294 .
O(2) H(6) 2.7136 .
O(2) H(7) 2.6457 .
O(2) H(10) 2.8153 45501
O(2) H(10) 2.9552 .
O(2) H(11) 3.0000 .
O(2) H(12) 2.5774 .
O(2) H(16) 3.0328 .
O(2) H(22) 3.5360 45501
O(2) H(23) 2.7263 .
O(2) H(24) 2.7299 45501
O(2) H(24) 3.2225 .
C(3) H(8) 3.2500 .
C(3) H(9) 2.9969 .
C(3) H(14) 3.3274 .
C(3) H(14) 3.4422 65501
C(3) H(15) 2.7112 .
C(3) H(15) 3.3383 65501
C(3) H(16) 3.3271 .
C(3) H(17) 3.4203 .
C(3) H(18) 2.7310 .
C(4) H(1) 2.6799 .
C(4) H(1) 3.3073 65501
C(4) H(5) 1.9400 .
C(4) H(6) 2.0101 .
C(4) H(7) 2.0142 .
C(4) H(8) 3.1039 .
C(4) H(10) 2.7483 .
C(4) H(11) 2.7536 .
C(4) H(19) 3.3036 45501
C(4) H(19) 2.0367 .
C(4) H(20) 2.0276 .
C(4) H(21) 2.0333 .
C(4) H(28) 3.4507 54602
C(5) H(3) 3.0461 .
C(5) H(4) 2.9117 .
C(5) H(5) 2.0875 .
C(5) H(6) 2.6973 .
C(5) H(8) 2.6944 .
C(5) H(9) 3.3570 .
C(5) H(14) 2.9631 .
C(5) H(19) 3.4886 45501
C(5) H(21) 3.2953 45501
C(6) H(10) 2.8197 .
C(6) H(11) 2.7860 .
C(6) H(12) 2.0454 .
C(6) H(12) 3.3589 65501
C(6) H(13) 2.0525 .
C(6) H(16) 3.1919 .
C(6) H(17) 3.3804 .
C(6) H(18) 2.7561 .
C(6) H(22) 2.0556 .
C(6) H(23) 2.0527 .
C(6) H(24) 2.0572 .
C(7) H(1) 2.9072 .
C(7) H(5) 3.5058 .
C(7) H(12) 3.3284 55401
C(7) H(13) 2.8606 45401
C(7) H(13) 3.4877 55401
C(7) H(17) 3.2220 55401
C(7) H(18) 3.3535 45401
C(7) H(28) 2.7958 .
C(7) H(29) 2.8758 .
C(7) H(30) 3.3839 .
C(8) H(1) 3.1726 65501
C(8) H(5) 2.5420 .
C(8) H(6) 3.3207 .
C(8) H(6) 3.2558 65501
C(8) H(7) 2.6534 .
C(8) H(7) 3.5111 65501
C(8) H(10) 2.9240 .
C(8) H(11) 3.5513 .
C(8) H(28) 3.3300 54602
C(8) H(28) 3.3293 64602
C(8) H(29) 3.1949 54602
C(9) H(8) 2.6775 .
C(9) H(9) 2.8952 .
C(9) H(11) 3.0554 .
C(9) H(14) 2.0129 .
C(9) H(15) 2.0133 .
C(9) H(16) 1.9399 .
C(9) H(17) 2.9822 .
C(9) H(18) 2.6448 .
C(9) H(25) 2.0297 .
C(9) H(26) 3.2967 45501
C(9) H(26) 2.0338 .
C(9) H(27) 2.0252 .
C(10) H(1) 2.0257 .
C(10) H(1) 3.4435 65501
C(10) H(6) 2.5658 .
C(10) H(7) 3.1283 .
C(10) H(8) 2.8270 .
C(10) H(11) 3.4690 .
C(10) H(13) 3.5171 55401
C(10) H(19) 3.5242 45501
C(10) H(19) 3.1068 .
C(10) H(20) 3.0163 .
C(10) H(21) 3.4338 45501
C(10) H(21) 2.5148 .
C(11) H(1) 2.7838 .
C(11) H(5) 3.3357 .
C(11) H(8) 3.3048 .
C(11) H(10) 3.4220 45501
C(11) H(10) 2.0464 .
C(11) H(11) 2.0450 .
C(11) H(19) 2.8529 45501
C(11) H(19) 2.6965 .
C(11) H(20) 2.7768 .
C(11) H(21) 3.3377 .
C(12) H(1) 2.0374 .
C(12) H(3) 2.9828 .
C(12) H(4) 2.8832 .
C(12) H(4) 3.2370 65501
C(12) H(5) 2.9009 .
C(12) H(8) 2.0191 .
C(12) H(9) 2.0202 .
C(12) H(14) 2.5440 .
C(12) H(15) 2.7850 .
C(12) H(28) 3.1785 .
C(12) H(29) 3.0694 .
C(12) H(30) 2.6538 .
C(13) H(1) 2.9172 .
C(13) H(3) 2.0458 .
C(13) H(4) 2.0423 .
C(13) H(4) 3.2658 65501
C(13) H(5) 3.5745 .
C(13) H(8) 3.2249 .
C(13) H(9) 2.6849 .
C(13) H(14) 3.4701 .
C(13) H(15) 3.3109 .
C(13) H(17) 3.4704 55401
C(13) H(28) 2.0240 .
C(13) H(29) 2.0142 .
C(13) H(30) 2.0145 .
C(14) H(1) 2.8313 .
C(14) H(4) 3.5671 65501
C(14) H(11) 3.1559 .
C(14) H(14) 2.0554 .
C(14) H(14) 3.4858 65501
C(14) H(15) 2.0591 .
C(14) H(26) 2.8392 .
C(14) H(27) 3.4450 .
C(14) H(30) 2.8517 .
C(15) H(2) 2.5932 .
C(15) H(6) 2.0391 .
C(15) H(6) 3.4262 65501
C(15) H(7) 2.0376 .
C(15) H(8) 3.1661 .
C(15) H(16) 3.3132 .
C(15) H(19) 2.8953 .
C(15) H(24) 3.4442 .
C(16) H(2) 3.5086 45501
C(16) H(2) 2.0541 .
C(16) H(3) 3.0355 55601
C(16) H(3) 3.3434 65601
C(16) H(4) 3.3154 65601
C(16) H(5) 3.4612 55601
C(16) H(16) 2.6945 .
C(16) H(17) 2.0488 .
C(16) H(18) 2.0453 .
C(16) H(22) 2.6804 .
C(16) H(23) 2.7070 .
C(16) H(24) 3.3401 .
C(17) H(1) 3.1065 .
C(17) H(8) 2.0735 .
C(17) H(9) 2.0697 .
C(17) H(11) 3.3178 .
C(17) H(16) 2.5546 .
C(17) H(25) 3.3406 .
C(17) H(26) 2.8437 45501
C(17) H(26) 2.7426 .
C(17) H(27) 2.7332 .
C(17) H(30) 3.5913 .
C(18) H(3) 2.8233 .
C(18) H(4) 2.8822 .
C(18) H(4) 3.5426 65501
C(18) H(9) 2.9111 .
C(18) H(15) 3.5320 .
C(18) H(17) 3.5164 55401
C(18) H(20) 3.1733 55602
C(18) H(21) 3.5962 55602
C(18) H(21) 3.4268 65602
C(19) H(2) 2.0277 .
C(19) H(6) 2.7149 .
C(19) H(7) 2.7030 .
C(19) H(10) 2.0261 .
C(19) H(11) 2.0274 .
C(19) H(12) 2.5587 .
C(19) H(13) 3.3003 .
C(19) H(16) 2.8264 .
C(19) H(22) 3.2954 .
C(19) H(23) 2.6496 .
C(19) H(24) 2.6464 .
C(20) H(2) 3.5757 45501
C(20) H(2) 3.1518 .
C(20) H(8) 3.5056 .
C(20) H(11) 2.9461 .
C(20) H(12) 2.7208 .
C(20) H(13) 3.3403 .
C(20) H(14) 2.4907 .
C(20) H(15) 3.0415 .
C(20) H(17) 2.0171 .
C(20) H(18) 2.0186 .
C(20) H(25) 3.5880 45501
C(20) H(25) 2.5678 .
C(20) H(26) 3.4990 45501
C(20) H(26) 3.1041 .
C(20) H(27) 3.0753 .
C(21) H(2) 2.0462 .
C(21) H(10) 3.4917 .
C(21) H(12) 2.8413 .
C(21) H(12) 3.3911 65501
C(21) H(13) 2.5368 .
C(22) H(2) 2.6364 .
C(22) H(3) 3.0783 55601
C(22) H(3) 3.3614 65601
C(22) H(4) 3.3967 65601
C(22) H(12) 2.0460 .
C(22) H(13) 2.0474 .
C(22) H(16) 2.1079 .
C(22) H(25) 2.6394 .
H(1) C(4) 3.3073 45501
H(1) C(8) 3.1726 45501
H(1) C(10) 3.4435 45501
H(2) O(2) 2.8362 65501
H(2) C(16) 3.5086 65501
H(2) C(20) 3.5757 65501
H(3) C(16) 3.3434 45401
H(3) C(16) 3.0355 55401
H(3) C(22) 3.3614 45401
H(3) C(22) 3.0783 55401
H(4) C(12) 3.2370 45501
H(4) C(13) 3.2658 45501
H(4) C(14) 3.5671 45501
H(4) C(16) 3.3154 45401
H(4) C(18) 3.5426 45501
H(4) C(22) 3.3967 45401
H(5) O(1) 2.9066 65501
H(5) C(16) 3.4612 55401
H(6) C(8) 3.2558 45501
H(6) C(15) 3.4262 45501
H(7) C(8) 3.5111 45501
H(10) O(2) 2.8153 65501
H(10) C(11) 3.4220 65501
H(12) O(1) 3.2844 55601
H(12) C(6) 3.3589 45501
H(12) C(7) 3.3284 55601
H(12) C(21) 3.3911 45501
H(13) O(1) 3.4062 55601
H(13) O(1) 2.9687 65601
H(13) C(7) 3.4877 55601
H(13) C(7) 2.8606 65601
H(13) C(10) 3.5171 55601
H(14) C(3) 3.4422 45501
H(14) C(14) 3.4858 45501
H(15) C(3) 3.3383 45501
H(17) C(7) 3.2220 55601
H(17) C(13) 3.4704 55601
H(17) C(18) 3.5164 55601
H(18) C(7) 3.3535 65601
H(19) C(4) 3.3036 65501
H(19) C(5) 3.4886 65501
H(19) C(10) 3.5242 65501
H(19) C(11) 2.8529 65501
H(20) C(18) 3.1733 54602
H(21) O(1) 3.0866 65501
H(21) C(5) 3.2953 65501
H(21) C(10) 3.4338 65501
H(21) C(18) 3.5962 54602
H(21) C(18) 3.4268 64602
H(22) O(1) 2.9025 65601
H(22) O(2) 3.5360 65501
H(24) O(2) 2.7299 65501
H(25) C(20) 3.5880 65501
H(26) C(9) 3.2967 65501
H(26) C(17) 2.8437 65501
H(26) C(20) 3.4990 65501
H(28) C(4) 3.4507 55602
H(28) C(8) 3.3300 55602
H(28) C(8) 3.3293 65602
H(29) C(8) 3.1949 55602

loop_
_geom_torsion_atom_site_label_1
_geom_torsion_atom_site_label_2
_geom_torsion_atom_site_label_3
_geom_torsion_atom_site_label_4
_geom_torsion
C(7) O(1) C(5) C(10) -130.9(2)
C(7) O(1) C(5) C(12) -8.8(3)
C(7) O(1) C(5) H(1) 108.8
C(5) O(1) C(7) C(13) 10.5(3)
C(5) O(1) C(7) H(3) 130.0
C(5) O(1) C(7) H(4) -108.6
H(25) C(3) C(9) C(17) 179.8
H(25) C(3) C(9) C(20) 1.9
H(26) C(3) C(9) C(17) -59.9
H(26) C(3) C(9) C(20) 122.2
H(27) C(3) C(9) C(17) 60.0
H(27) C(3) C(9) C(20) -117.8
C(10) C(4) C(8) H(19) 128.2
C(10) C(4) C(8) H(20) -111.9
C(10) C(4) C(8) H(21) 8.3
C(11) C(4) C(8) H(19) -53.2
C(11) C(4) C(8) H(20) 66.7
C(11) C(4) C(8) H(21) -173.1
C(8) C(4) C(10) C(5) 179.3(3)
C(8) C(4) C(10) H(5) 0.2
C(11) C(4) C(10) C(5) 0.8(5)
C(11) C(4) C(10) H(5) -178.3
C(8) C(4) C(11) C(15) 70.9(3)
C(8) C(4) C(11) H(6) -168.3
C(8) C(4) C(11) H(7) -50.0
C(10) C(4) C(11) C(15) -110.6(3)
C(10) C(4) C(11) H(6) 10.2
C(10) C(4) C(11) H(7) 128.5
O(1) C(5) C(10) C(4) -139.7(3)
O(1) C(5) C(10) H(5) 39.4
C(12) C(5) C(10) C(4) 104.4(3)
C(12) C(5) C(10) H(5) -76.5
H(1) C(5) C(10) C(4) -19.4
H(1) C(5) C(10) H(5) 159.7
O(1) C(5) C(12) C(13) 3.6(3)
O(1) C(5) C(12) C(14) 178.3(2)
C(10) C(5) C(12) C(13) 122.2(3)
C(10) C(5) C(12) C(14) -63.2(3)
H(1) C(5) C(12) C(13) -114.0
H(1) C(5) C(12) C(14) 60.7
C(19) C(6) C(16) C(22) -81.0(3)
C(19) C(6) C(16) H(12) 39.4
C(19) C(6) C(16) H(13) 158.0
C(21) C(6) C(16) C(22) 158.2(2)
C(21) C(6) C(16) H(12) -81.4
C(21) C(6) C(16) H(13) 37.2
H(2) C(6) C(16) C(22) 39.1
H(2) C(6) C(16) H(12) 159.5
H(2) C(6) C(16) H(13) -81.9
C(16) C(6) C(19) O(2) -56.4(3)
C(16) C(6) C(19) C(15) 125.4(3)
C(21) C(6) C(19) O(2) 65.2(3)
C(21) C(6) C(19) C(15) -113.0(3)
H(2) C(6) C(19) O(2) -176.4
H(2) C(6) C(19) C(15) 5.3
C(16) C(6) C(21) H(22) -57.9
C(16) C(6) C(21) H(23) 62.0
C(16) C(6) C(21) H(24) -178.1
C(19) C(6) C(21) H(22) 179.5
C(19) C(6) C(21) H(23) -60.5
C(19) C(6) C(21) H(24) 59.3
H(2) C(6) C(21) H(22) 61.1
H(2) C(6) C(21) H(23) -178.9
H(2) C(6) C(21) H(24) -59.1
O(1) C(7) C(13) C(12) -8.2(3)
O(1) C(7) C(13) C(18) 175.0(3)
H(3) C(7) C(13) C(12) -127.8
H(3) C(7) C(13) C(18) 55.4
H(4) C(7) C(13) C(12) 111.0
H(4) C(7) C(13) C(18) -65.8
C(3) C(9) C(17) C(14) 62.1(3)
C(3) C(9) C(17) H(14) -177.3
C(3) C(9) C(17) H(15) -59.0
C(20) C(9) C(17) C(14) -120.0(3)
C(20) C(9) C(17) H(14) 0.6
C(20) C(9) C(17) H(15) 118.9
C(3) C(9) C(20) C(22) -4.3(5)
C(3) C(9) C(20) H(16) 175.5
C(17) C(9) C(20) C(22) 177.9(3)
C(17) C(9) C(20) H(16) -2.2
C(4) C(11) C(15) C(19) -179.5(2)
C(4) C(11) C(15) H(10) -59.0
C(4) C(11) C(15) H(11) 60.0
H(6) C(11) C(15) C(19) 59.9
H(6) C(11) C(15) H(10) -179.6
H(6) C(11) C(15) H(11) -60.7
H(7) C(11) C(15) C(19) -58.4
H(7) C(11) C(15) H(10) 62.1
H(7) C(11) C(15) H(11) -179.0
C(5) C(12) C(13) C(7) 2.8(3)
C(5) C(12) C(13) C(18) 179.2(3)
C(14) C(12) C(13) C(7) -171.3(3)
C(14) C(12) C(13) C(18) 5.2(5)
C(5) C(12) C(14) C(17) -82.4(3)
C(5) C(12) C(14) H(8) 37.8
C(5) C(12) C(14) H(9) 157.7
C(13) C(12) C(14) C(17) 91.2(3)
C(13) C(12) C(14) H(8) -148.6
C(13) C(12) C(14) H(9) -28.7
C(7) C(13) C(18) H(28) -52.6
C(7) C(13) C(18) H(29) 67.6
C(7) C(13) C(18) H(30) -172.8
C(12) C(13) C(18) H(28) 131.3
C(12) C(13) C(18) H(29) -108.5
C(12) C(13) C(18) H(30) 11.1
C(12) C(14) C(17) C(9) 163.0(2)
C(12) C(14) C(17) H(14) 42.4
C(12) C(14) C(17) H(15) -76.0
H(8) C(14) C(17) C(9) 42.9
H(8) C(14) C(17) H(14) -77.8
H(8) C(14) C(17) H(15) 163.8
H(9) C(14) C(17) C(9) -76.9
H(9) C(14) C(17) H(14) 162.4
H(9) C(14) C(17) H(15) 44.0
C(11) C(15) C(19) O(2) 4.6(4)
C(11) C(15) C(19) C(6) -177.2(2)
H(10) C(15) C(19) O(2) -116.1
H(10) C(15) C(19) C(6) 62.2
H(11) C(15) C(19) O(2) 125.1
H(11) C(15) C(19) C(6) -56.6
C(6) C(16) C(22) C(20) 60.8(3)
C(6) C(16) C(22) H(17) -178.5
C(6) C(16) C(22) H(18) -59.8
H(12) C(16) C(22) C(20) -59.4
H(12) C(16) C(22) H(17) 61.3
H(12) C(16) C(22) H(18) 179.9
H(13) C(16) C(22) C(20) -178.0
H(13) C(16) C(22) H(17) -57.3
H(13) C(16) C(22) H(18) 61.3
C(9) C(20) C(22) C(16) -144.1(3)
C(9) C(20) C(22) H(17) 95.2
C(9) C(20) C(22) H(18) -23.7
H(16) C(20) C(22) C(16) 36.0
H(16) C(20) C(22) H(17) -84.7
H(16) C(20) C(22) H(18) 156.5

loop_
_cod_related_entry_id
_cod_related_entry_database
_cod_related_entry_code
1 ChemSpider 30651688
